data_7115340
loop_
_publ_author_name
'Hai Xiao Siyang'
'Xu Rui Wu'
'Xiao Yue Ji'
'Xin Yan Wu'
'Pei Nian Liu'

_publ_section_title
;
 A copper(II) perchlorate-promoted tandem reaction of internal alkynol and
 salicyl N-tosylhydrazone: direct access to isochromeno[3,4-b]chromene
;
_journal_name_full Chem.Commun.
_journal_page_first 8514
_journal_paper_doi 10.1039/C4cc02862G
_journal_volume 50
_journal_year 2014
_chemical_formula_sum 'C23 H18 O3'
_chemical_formula_weight 342.37
_chemical_name_systematic
; 
 ? 
;
_space_group_IT_number 14
_symmetry_cell_setting monoclinic
_symmetry_space_group_name_Hall '-P 2ybc'
_symmetry_space_group_name_H-M 'P 1 21/c 1'
_atom_sites_solution_hydrogens geom
_atom_sites_solution_primary direct
_atom_sites_solution_secondary difmap
_audit_creation_method SHELXL-97
_cell_angle_alpha 90.00
_cell_angle_beta 106.637(2)
_cell_angle_gamma 90.00
_cell_formula_units_Z 8
_cell_length_a 25.754(2)
_cell_length_b 6.0366(5)
_cell_length_c 23.164(2)
_cell_measurement_reflns_used 3803
_cell_measurement_temperature 293(2)
_cell_measurement_theta_max 51.126
_cell_measurement_theta_min 4.952
_cell_volume 3450.5(5)
_computing_cell_refinement 'Bruker SMART'
_computing_data_collection 'Bruker SMART'
_computing_data_reduction 'Bruker SHELXTL'
_computing_molecular_graphics 'Bruker SHELXTL'
_computing_publication_material 'Bruker SHELXTL'
_computing_structure_refinement 'SHELXL-97 (Sheldrick, 1997)'
_computing_structure_solution 'SHELXS-97 (Sheldrick, 1990)'
_diffrn_ambient_temperature 293(2)
_diffrn_measured_fraction_theta_full 0.998
_diffrn_measured_fraction_theta_max 0.998
_diffrn_measurement_device_type 'CCD area detector'
_diffrn_measurement_method 'phi and omega scans'
_diffrn_radiation_monochromator graphite
_diffrn_radiation_source 'fine-focus sealed tube'
_diffrn_radiation_type MoK\a
_diffrn_radiation_wavelength 0.71073
_diffrn_reflns_av_R_equivalents 0.0424
_diffrn_reflns_av_sigmaI/netI 0.0456
_diffrn_reflns_limit_h_max 30
_diffrn_reflns_limit_h_min -31
_diffrn_reflns_limit_k_max 7
_diffrn_reflns_limit_k_min -7
_diffrn_reflns_limit_l_max 28
_diffrn_reflns_limit_l_min -21
_diffrn_reflns_number 19832
_diffrn_reflns_theta_full 26.00
_diffrn_reflns_theta_max 26.00
_diffrn_reflns_theta_min 1.65
_exptl_absorpt_coefficient_mu 0.087
_exptl_absorpt_correction_T_max 1.00000
_exptl_absorpt_correction_T_min 0.21493
_exptl_absorpt_correction_type empirical
_exptl_absorpt_process_details sadabs
_exptl_crystal_colour colorless
_exptl_crystal_density_diffrn 1.318
_exptl_crystal_density_method 'not measured'
_exptl_crystal_description prismatic
_exptl_crystal_F_000 1440
_exptl_crystal_size_max 0.231
_exptl_crystal_size_mid 0.147
_exptl_crystal_size_min 0.123
_refine_diff_density_max 0.437
_refine_diff_density_min -0.193
_refine_diff_density_rms 0.050
_refine_ls_extinction_method none
_refine_ls_goodness_of_fit_ref 1.057
_refine_ls_hydrogen_treatment constr
_refine_ls_matrix_type full
_refine_ls_number_parameters 471
_refine_ls_number_reflns 6780
_refine_ls_number_restraints 13
_refine_ls_restrained_S_all 1.061
_refine_ls_R_factor_all 0.0815
_refine_ls_R_factor_gt 0.0531
_refine_ls_shift/su_max 0.000
_refine_ls_shift/su_mean 0.000
_refine_ls_structure_factor_coef Fsqd
_refine_ls_weighting_details 'calc w=1/[\s^2^(Fo^2^)+(0.0912P)^2^+0.0000P] where P=(Fo^2^+2Fc^2^)/3'
_refine_ls_weighting_scheme calc
_refine_ls_wR_factor_gt 0.1464
_refine_ls_wR_factor_ref 0.1589
_reflns_number_gt 4448
_reflns_number_total 6780
_reflns_threshold_expression >2sigma(I)
_cod_data_source_file c4cc02862g2.cif
_cod_data_source_block cd213701
_cod_original_sg_symbol_H-M P2(1)/c
_cod_database_code 7115340

loop_
_symmetry_equiv_pos_as_xyz
'x, y, z'
'-x, y+1/2, -z+1/2'
'-x, -y, -z'
'x, -y-1/2, z-1/2'

loop_
_atom_site_label
_atom_site_type_symbol
_atom_site_fract_x
_atom_site_fract_y
_atom_site_fract_z
_atom_site_U_iso_or_equiv
_atom_site_adp_type
_atom_site_occupancy
_atom_site_symmetry_multiplicity
_atom_site_calc_flag
_atom_site_refinement_flags
O1 O 0.03323(5) 0.4178(2) 0.37824(7) 0.0603(4) Uani 1 1 d U
O2 O 0.09820(5) 0.5235(2) 0.34099(7) 0.0640(4) Uani 1 1 d .
O3 O 0.23156(6) 0.1476(2) 0.59213(6) 0.0654(4) Uani 1 1 d .
O4 O 0.38270(6) 1.1034(2) 0.16781(6) 0.0607(4) Uani 1 1 d .
O5 O 0.43968(6) 1.2176(2) 0.12042(6) 0.0603(4) Uani 1 1 d .
O6 O 0.26318(6) 0.7555(3) -0.08987(7) 0.0754(5) Uani 1 1 d .
C1 C 0.00058(7) 0.2544(3) 0.39359(9) 0.0519(5) Uani 1 1 d U
C2 C -0.02808(9) 0.3046(4) 0.43227(10) 0.0661(6) Uani 1 1 d .
H2 H -0.0250 0.4437 0.4502 0.079 Uiso 1 1 calc R
C3 C -0.06185(10) 0.1471(5) 0.44485(11) 0.0802(7) Uani 1 1 d .
H3 H -0.0810 0.1785 0.4724 0.096 Uiso 1 1 calc R
C4 C -0.06757(9) -0.0565(5) 0.41706(12) 0.0781(7) Uani 1 1 d .
H4 H -0.0908 -0.1618 0.4253 0.094 Uiso 1 1 calc R
C5 C -0.03857(8) -0.1032(4) 0.37683(10) 0.0638(6) Uani 1 1 d .
H5 H -0.0426 -0.2403 0.3578 0.077 Uiso 1 1 calc R
C6 C -0.00360(7) 0.0516(3) 0.36459(9) 0.0497(5) Uani 1 1 d U
C7 C 0.02709(7) 0.0138(3) 0.32181(9) 0.0521(5) Uani 1 1 d U
H7 H 0.0187 -0.1061 0.2956 0.063 Uiso 1 1 calc R
C8 C 0.06691(7) 0.1492(3) 0.32001(8) 0.0477(5) Uani 1 1 d U
C9 C 0.10140(7) 0.1315(3) 0.27917(8) 0.0506(5) Uani 1 1 d U
C10 C 0.09792(9) -0.0430(4) 0.23881(9) 0.0627(6) Uani 1 1 d .
H10 H 0.0728 -0.1553 0.2371 0.075 Uiso 1 1 calc R
C11 C 0.13055(10) -0.0523(5) 0.20195(10) 0.0764(7) Uani 1 1 d .
H11 H 0.1279 -0.1717 0.1759 0.092 Uiso 1 1 calc R
C12 C 0.16699(11) 0.1115(6) 0.20287(12) 0.0874(9) Uani 1 1 d .
H12 H 0.1886 0.1054 0.1769 0.105 Uiso 1 1 calc R
C13 C 0.17187(9) 0.2852(5) 0.24198(12) 0.0810(8) Uani 1 1 d .
H13 H 0.1970 0.3964 0.2425 0.097 Uiso 1 1 calc R
C14 C 0.13964(8) 0.2974(4) 0.28104(9) 0.0595(5) Uani 1 1 d U
C15 C 0.14608(9) 0.4835(4) 0.32457(11) 0.0703(6) Uani 1 1 d U
H15A H 0.1753 0.4493 0.3604 0.084 Uiso 1 1 calc R
H15B H 0.1559 0.6166 0.3067 0.084 Uiso 1 1 calc R
C16 C 0.08093(7) 0.3343(3) 0.36620(8) 0.0448(4) Uani 1 1 d .
C17 C 0.12183(7) 0.2697(3) 0.42538(8) 0.0416(4) Uani 1 1 d .
C18 C 0.14516(7) 0.0660(3) 0.43721(8) 0.0455(5) Uani 1 1 d .
H18 H 0.1360 -0.0430 0.4076 0.055 Uiso 1 1 calc R
C19 C 0.18244(7) 0.0163(3) 0.49234(8) 0.0467(5) Uani 1 1 d .
H19 H 0.1982 -0.1235 0.4992 0.056 Uiso 1 1 calc R
C20 C 0.19572(7) 0.1758(3) 0.53638(8) 0.0471(5) Uani 1 1 d .
C21 C 0.17140(9) 0.3823(4) 0.52531(9) 0.0603(6) Uani 1 1 d .
H21 H 0.1798 0.4904 0.5552 0.072 Uiso 1 1 calc R
C22 C 0.13525(8) 0.4280(3) 0.47084(9) 0.0561(5) Uani 1 1 d .
H22 H 0.1193 0.5674 0.4640 0.067 Uiso 1 1 calc R
C23 C 0.25550(11) -0.0610(4) 0.60665(11) 0.0883(8) Uani 1 1 d .
H23A H 0.2283 -0.1670 0.6086 0.132 Uiso 1 1 calc R
H23B H 0.2825 -0.0537 0.6450 0.132 Uiso 1 1 calc R
H23C H 0.2721 -0.1055 0.5763 0.132 Uiso 1 1 calc R
C24 C 0.36312(8) 0.9471(3) 0.19935(8) 0.0522(5) Uani 1 1 d .
C25 C 0.31614(9) 0.9925(4) 0.21400(10) 0.0653(6) Uani 1 1 d .
H25 H 0.2970 1.1225 0.2008 0.078 Uiso 1 1 calc R
C26 C 0.29778(9) 0.8433(5) 0.24844(10) 0.0708(7) Uani 1 1 d .
H26 H 0.2658 0.8724 0.2581 0.085 Uiso 1 1 calc R
C27 C 0.32572(9) 0.6524(5) 0.26870(10) 0.0723(7) Uani 1 1 d .
H27 H 0.3130 0.5535 0.2923 0.087 Uiso 1 1 calc R
C28 C 0.37322(9) 0.6072(4) 0.25388(9) 0.0645(6) Uani 1 1 d .
H28 H 0.3922 0.4775 0.2676 0.077 Uiso 1 1 calc R
C29 C 0.39252(7) 0.7537(3) 0.21888(8) 0.0526(5) Uani 1 1 d .
C30 C 0.44265(8) 0.7223(4) 0.20303(9) 0.0546(5) Uani 1 1 d .
H30 H 0.4667 0.6119 0.2219 0.066 Uiso 1 1 calc R
C31 C 0.45444(7) 0.8503(3) 0.16163(8) 0.0488(5) Uani 1 1 d .
C32 C 0.50345(7) 0.8355(3) 0.14136(9) 0.0505(5) Uani 1 1 d .
C33 C 0.54028(8) 0.6614(4) 0.15823(10) 0.0613(6) Uani 1 1 d .
H33 H 0.5346 0.5517 0.1839 0.074 Uiso 1 1 calc R
C34 C 0.58496(9) 0.6508(5) 0.13715(11) 0.0733(7) Uani 1 1 d .
H34 H 0.6091 0.5331 0.1483 0.088 Uiso 1 1 calc R
C35 C 0.59419(10) 0.8129(5) 0.09970(11) 0.0774(7) Uani 1 1 d .
H35 H 0.6247 0.8050 0.0859 0.093 Uiso 1 1 calc R
C36 C 0.55873(9) 0.9863(4) 0.08256(10) 0.0701(6) Uani 1 1 d .
H36 H 0.5654 1.0964 0.0575 0.084 Uiso 1 1 calc R
C37 C 0.51270(8) 0.9976(4) 0.10268(9) 0.0558(5) Uani 1 1 d .
C38 C 0.47303(9) 1.1820(4) 0.08190(10) 0.0649(6) Uani 1 1 d .
H38A H 0.4927 1.3172 0.0796 0.078 Uiso 1 1 calc R
H38B H 0.4502 1.1486 0.0417 0.078 Uiso 1 1 calc R
C39 C 0.41330(8) 1.0207(3) 0.12998(9) 0.0485(5) Uani 1 1 d .
C40 C 0.37454(7) 0.9370(3) 0.07181(8) 0.0454(4) Uani 1 1 d .
C41 C 0.37926(8) 0.7346(3) 0.04696(9) 0.0538(5) Uani 1 1 d .
H41 H 0.4072 0.6402 0.0668 0.065 Uiso 1 1 calc R
C42 C 0.34324(8) 0.6669(4) -0.00728(9) 0.0571(5) Uani 1 1 d .
H42 H 0.3474 0.5293 -0.0235 0.069 Uiso 1 1 calc R
C43 C 0.30151(7) 0.8045(4) -0.03670(9) 0.0533(5) Uani 1 1 d .
C44 C 0.29568(8) 1.0056(4) -0.01172(10) 0.0633(6) Uani 1 1 d .
H44 H 0.2669 1.0974 -0.0309 0.076 Uiso 1 1 calc R
C45 C 0.33150(8) 1.0726(3) 0.04092(10) 0.0597(6) Uani 1 1 d .
H45 H 0.3273 1.2110 0.0566 0.072 Uiso 1 1 calc R
C46 C 0.26328(10) 0.5438(5) -0.11450(10) 0.0787(7) Uani 1 1 d .
H46A H 0.2962 0.5226 -0.1254 0.118 Uiso 1 1 calc R
H46B H 0.2328 0.5293 -0.1497 0.118 Uiso 1 1 calc R
H46C H 0.2609 0.4344 -0.0853 0.118 Uiso 1 1 calc R

loop_
_atom_site_aniso_label
_atom_site_aniso_U_11
_atom_site_aniso_U_22
_atom_site_aniso_U_33
_atom_site_aniso_U_23
_atom_site_aniso_U_13
_atom_site_aniso_U_12
O1 0.0536(8) 0.0478(8) 0.0730(10) -0.0063(7) 0.0076(7) 0.0120(6)
O2 0.0627(9) 0.0493(9) 0.0704(10) 0.0165(7) 0.0038(8) -0.0065(7)
O3 0.0757(9) 0.0647(10) 0.0419(8) -0.0015(7) -0.0054(7) -0.0066(8)
O4 0.0771(9) 0.0497(9) 0.0584(9) -0.0051(7) 0.0242(8) 0.0143(7)
O5 0.0715(9) 0.0428(8) 0.0653(9) -0.0063(7) 0.0173(7) -0.0028(7)
O6 0.0680(9) 0.0871(12) 0.0566(9) 0.0061(8) -0.0056(8) -0.0009(8)
C1 0.0433(10) 0.0479(12) 0.0572(12) 0.0007(9) 0.0029(9) 0.0035(9)
C2 0.0653(13) 0.0655(15) 0.0621(14) -0.0134(11) 0.0098(12) 0.0107(12)
C3 0.0840(17) 0.099(2) 0.0663(16) 0.0009(15) 0.0352(14) 0.0210(16)
C4 0.0665(14) 0.0858(19) 0.0916(19) 0.0156(15) 0.0381(14) -0.0054(13)
C5 0.0643(13) 0.0562(14) 0.0686(14) -0.0060(11) 0.0153(12) -0.0047(11)
C6 0.0475(10) 0.0521(12) 0.0474(11) 0.0022(9) 0.0102(9) 0.0049(9)
C7 0.0546(11) 0.0452(11) 0.0499(11) -0.0032(9) 0.0045(9) 0.0010(9)
C8 0.0463(10) 0.0434(11) 0.0458(11) 0.0059(8) 0.0008(8) 0.0050(8)
C9 0.0453(10) 0.0627(13) 0.0392(10) 0.0123(9) 0.0045(8) 0.0122(9)
C10 0.0572(12) 0.0751(16) 0.0496(12) 0.0028(11) 0.0053(10) 0.0108(11)
C11 0.0696(15) 0.105(2) 0.0545(14) 0.0055(13) 0.0177(12) 0.0259(15)
C12 0.0621(15) 0.147(3) 0.0566(15) 0.0215(17) 0.0223(13) 0.0250(17)
C13 0.0552(13) 0.109(2) 0.0727(17) 0.0390(16) 0.0088(12) -0.0028(14)
C14 0.0514(11) 0.0685(14) 0.0493(12) 0.0173(10) -0.0004(9) 0.0029(10)
C15 0.0627(13) 0.0670(15) 0.0737(15) 0.0220(11) 0.0074(12) -0.0082(12)
C16 0.0462(10) 0.0336(10) 0.0501(11) 0.0024(8) 0.0068(8) -0.0001(8)
C17 0.0435(9) 0.0367(10) 0.0418(10) -0.0011(8) 0.0074(8) -0.0023(8)
C18 0.0512(10) 0.0397(11) 0.0400(10) -0.0048(8) 0.0041(8) 0.0007(8)
C19 0.0507(10) 0.0429(11) 0.0430(10) 0.0004(8) 0.0079(8) 0.0029(9)
C20 0.0486(10) 0.0512(12) 0.0379(10) 0.0025(9) 0.0065(8) -0.0065(9)
C21 0.0763(14) 0.0480(13) 0.0499(12) -0.0122(9) 0.0071(11) -0.0104(11)
C22 0.0665(13) 0.0389(11) 0.0559(12) -0.0050(9) 0.0062(10) 0.0000(9)
C23 0.1068(19) 0.0764(18) 0.0550(14) 0.0087(12) -0.0195(14) 0.0073(15)
C24 0.0591(12) 0.0536(13) 0.0402(11) -0.0056(9) 0.0084(9) 0.0053(10)
C25 0.0654(13) 0.0753(16) 0.0523(13) -0.0095(12) 0.0119(11) 0.0137(12)
C26 0.0618(13) 0.0989(19) 0.0504(13) -0.0047(13) 0.0138(11) 0.0089(14)
C27 0.0647(14) 0.099(2) 0.0486(13) 0.0068(12) 0.0095(11) -0.0070(14)
C28 0.0612(13) 0.0740(16) 0.0492(12) 0.0116(11) 0.0009(10) 0.0034(11)
C29 0.0491(11) 0.0611(13) 0.0405(11) -0.0035(9) 0.0017(9) 0.0025(10)
C30 0.0531(11) 0.0554(13) 0.0472(12) -0.0013(10) 0.0010(9) 0.0081(10)
C31 0.0500(11) 0.0462(11) 0.0430(11) -0.0087(9) 0.0022(9) 0.0016(9)
C32 0.0470(10) 0.0529(12) 0.0449(11) -0.0115(9) 0.0026(9) -0.0020(9)
C33 0.0549(12) 0.0666(15) 0.0551(13) -0.0072(11) 0.0039(10) 0.0058(11)
C34 0.0612(14) 0.0868(19) 0.0660(15) -0.0164(14) 0.0088(12) 0.0146(13)
C35 0.0618(14) 0.105(2) 0.0666(16) -0.0203(15) 0.0207(12) 0.0021(15)
C36 0.0703(14) 0.0839(18) 0.0555(14) -0.0114(12) 0.0173(12) -0.0099(14)
C37 0.0562(12) 0.0587(13) 0.0482(11) -0.0115(10) 0.0080(10) -0.0049(10)
C38 0.0703(13) 0.0566(14) 0.0657(14) -0.0015(11) 0.0162(12) -0.0107(11)
C39 0.0551(11) 0.0381(11) 0.0504(11) -0.0021(8) 0.0120(9) 0.0032(9)
C40 0.0463(10) 0.0415(11) 0.0462(11) 0.0033(8) 0.0099(8) 0.0031(8)
C41 0.0535(11) 0.0486(12) 0.0510(12) -0.0004(9) 0.0018(9) 0.0142(9)
C42 0.0606(12) 0.0517(12) 0.0530(12) -0.0072(10) 0.0067(10) 0.0054(10)
C43 0.0468(10) 0.0659(14) 0.0412(11) 0.0097(10) 0.0030(9) -0.0015(10)
C44 0.0553(12) 0.0595(14) 0.0656(14) 0.0173(11) 0.0020(11) 0.0143(11)
C45 0.0630(13) 0.0442(12) 0.0676(14) 0.0049(10) 0.0117(11) 0.0134(10)
C46 0.0794(16) 0.102(2) 0.0511(13) -0.0097(13) 0.0123(12) -0.0014(14)

loop_
_atom_type_symbol
_atom_type_description
_atom_type_scat_dispersion_real
_atom_type_scat_dispersion_imag
_atom_type_scat_source
C C 0.0033 0.0016 'International Tables Vol C Tables 4.2.6.8 and 6.1.1.4'
H H 0.0000 0.0000 'International Tables Vol C Tables 4.2.6.8 and 6.1.1.4'
O O 0.0106 0.0060 'International Tables Vol C Tables 4.2.6.8 and 6.1.1.4'

loop_
_geom_angle_atom_site_label_1
_geom_angle_atom_site_label_2
_geom_angle_atom_site_label_3
_geom_angle
C1 O1 C16 114.32(14)
C16 O2 C15 112.09(15)
C20 O3 C23 118.08(16)
C24 O4 C39 115.96(15)
C39 O5 C38 111.96(15)
C43 O6 C46 118.53(18)
C2 C1 C6 122.6(2)
C2 C1 O1 119.42(19)
C6 C1 O1 117.79(18)
C1 C2 C3 119.1(2)
C1 C2 H2 120.5
C3 C2 H2 120.5
C2 C3 C4 120.5(2)
C2 C3 H3 119.7
C4 C3 H3 119.7
C3 C4 C5 119.5(2)
C3 C4 H4 120.2
C5 C4 H4 120.2
C4 C5 C6 120.7(2)
C4 C5 H5 119.6
C6 C5 H5 119.6
C5 C6 C1 117.55(19)
C5 C6 C7 123.21(19)
C1 C6 C7 119.20(18)
C8 C7 C6 120.23(19)
C8 C7 H7 119.9
C6 C7 H7 119.9
C7 C8 C9 126.18(19)
C7 C8 C16 117.62(18)
C9 C8 C16 116.12(17)
C10 C9 C14 118.17(19)
C10 C9 C8 123.37(19)
C14 C9 C8 118.46(19)
C11 C10 C9 121.3(2)
C11 C10 H10 119.3
C9 C10 H10 119.3
C12 C11 C10 120.5(3)
C12 C11 H11 119.7
C10 C11 H11 119.7
C11 C12 C13 120.0(2)
C11 C12 H12 120.0
C13 C12 H12 120.0
C12 C13 C14 120.8(2)
C12 C13 H13 119.6
C14 C13 H13 119.6
C13 C14 C9 119.2(2)
C13 C14 C15 120.6(2)
C9 C14 C15 120.2(2)
O2 C15 C14 112.06(18)
O2 C15 H15A 109.2
C14 C15 H15A 109.2
O2 C15 H15B 109.2
C14 C15 H15B 109.2
H15A C15 H15B 107.9
O2 C16 O1 100.70(14)
O2 C16 C8 110.10(16)
O1 C16 C8 110.70(14)
O2 C16 C17 111.19(14)
O1 C16 C17 109.09(15)
C8 C16 C17 114.23(15)
C18 C17 C22 117.95(17)
C18 C17 C16 124.38(16)
C22 C17 C16 117.65(16)
C17 C18 C19 121.84(17)
C17 C18 H18 119.1
C19 C18 H18 119.1
C20 C19 C18 119.33(17)
C20 C19 H19 120.3
C18 C19 H19 120.3
O3 C20 C19 124.93(18)
O3 C20 C21 115.72(17)
C19 C20 C21 119.36(17)
C22 C21 C20 120.35(18)
C22 C21 H21 119.8
C20 C21 H21 119.8
C21 C22 C17 121.15(19)
C21 C22 H22 119.4
C17 C22 H22 119.4
O3 C23 H23A 109.5
O3 C23 H23B 109.5
H23A C23 H23B 109.5
O3 C23 H23C 109.5
H23A C23 H23C 109.5
H23B C23 H23C 109.5
O4 C24 C25 118.51(19)
O4 C24 C29 119.95(18)
C25 C24 C29 121.4(2)
C26 C25 C24 119.1(2)
C26 C25 H25 120.5
C24 C25 H25 120.5
C27 C26 C25 121.1(2)
C27 C26 H26 119.4
C25 C26 H26 119.4
C26 C27 C28 119.6(2)
C26 C27 H27 120.2
C28 C27 H27 120.2
C29 C28 C27 120.6(2)
C29 C28 H28 119.7
C27 C28 H28 119.7
C28 C29 C24 118.16(19)
C28 C29 C30 123.97(19)
C24 C29 C30 117.83(19)
C31 C30 C29 120.57(18)
C31 C30 H30 119.7
C29 C30 H30 119.7
C30 C31 C32 126.04(18)
C30 C31 C39 118.18(18)
C32 C31 C39 115.73(17)
C37 C32 C33 118.81(19)
C37 C32 C31 118.92(18)
C33 C32 C31 122.24(19)
C34 C33 C32 120.5(2)
C34 C33 H33 119.8
C32 C33 H33 119.8
C35 C34 C33 120.4(2)
C35 C34 H34 119.8
C33 C34 H34 119.8
C36 C35 C34 120.4(2)
C36 C35 H35 119.8
C34 C35 H35 119.8
C35 C36 C37 120.0(2)
C35 C36 H36 120.0
C37 C36 H36 120.0
C32 C37 C36 119.9(2)
C32 C37 C38 120.23(19)
C36 C37 C38 119.8(2)
O5 C38 C37 113.01(18)
O5 C38 H38A 109.0
C37 C38 H38A 109.0
O5 C38 H38B 109.0
C37 C38 H38B 109.0
H38A C38 H38B 107.8
O5 C39 O4 100.15(14)
O5 C39 C31 110.28(15)
O4 C39 C31 112.03(15)
O5 C39 C40 111.34(15)
O4 C39 C40 108.89(15)
C31 C39 C40 113.39(15)
C41 C40 C45 117.35(18)
C41 C40 C39 123.74(16)
C45 C40 C39 118.91(17)
C40 C41 C42 121.62(18)
C40 C41 H41 119.2
C42 C41 H41 119.2
C43 C42 C41 119.62(19)
C43 C42 H42 120.2
C41 C42 H42 120.2
C44 C43 O6 115.58(18)
C44 C43 C42 119.35(18)
O6 C43 C42 125.0(2)
C45 C44 C43 120.83(18)
C45 C44 H44 119.6
C43 C44 H44 119.6
C44 C45 C40 121.2(2)
C44 C45 H45 119.4
C40 C45 H45 119.4
O6 C46 H46A 109.5
O6 C46 H46B 109.5
H46A C46 H46B 109.5
O6 C46 H46C 109.5
H46A C46 H46C 109.5
H46B C46 H46C 109.5

loop_
_geom_bond_atom_site_label_1
_geom_bond_atom_site_label_2
_geom_bond_distance
O1 C1 1.406(2)
O1 C16 1.428(2)
O2 C16 1.411(2)
O2 C15 1.411(3)
O3 C20 1.366(2)
O3 C23 1.401(3)
O4 C24 1.374(2)
O4 C39 1.426(2)
O5 C39 1.417(2)
O5 C38 1.421(2)
O6 C43 1.372(2)
O6 C46 1.400(3)
C1 C2 1.348(3)
C1 C6 1.386(3)
C2 C3 1.375(3)
C2 H2 0.9300
C3 C4 1.376(4)
C3 H3 0.9300
C4 C5 1.380(3)
C4 H4 0.9300
C5 C6 1.382(3)
C5 H5 0.9300
C6 C7 1.452(3)
C7 C8 1.321(3)
C7 H7 0.9300
C8 C9 1.475(3)
C8 C16 1.517(3)
C9 C10 1.394(3)
C9 C14 1.397(3)
C10 C11 1.360(3)
C10 H10 0.9300
C11 C12 1.359(4)
C11 H11 0.9300
C12 C13 1.368(4)
C12 H12 0.9300
C13 C14 1.394(3)
C13 H13 0.9300
C14 C15 1.487(3)
C15 H15A 0.9700
C15 H15B 0.9700
C16 C17 1.521(2)
C17 C18 1.361(2)
C17 C22 1.390(3)
C18 C19 1.393(2)
C18 H18 0.9300
C19 C20 1.373(3)
C19 H19 0.9300
C20 C21 1.386(3)
C21 C22 1.365(3)
C21 H21 0.9300
C22 H22 0.9300
C23 H23A 0.9600
C23 H23B 0.9600
C23 H23C 0.9600
C24 C25 1.374(3)
C24 C29 1.395(3)
C25 C26 1.374(3)
C25 H25 0.9300
C26 C27 1.368(3)
C26 H26 0.9300
C27 C28 1.389(3)
C27 H27 0.9300
C28 C29 1.385(3)
C28 H28 0.9300
C29 C30 1.452(3)
C30 C31 1.332(3)
C30 H30 0.9300
C31 C32 1.470(3)
C31 C39 1.508(3)
C32 C37 1.393(3)
C32 C33 1.395(3)
C33 C34 1.374(3)
C33 H33 0.9300
C34 C35 1.373(4)
C34 H34 0.9300
C35 C36 1.371(3)
C35 H35 0.9300
C36 C37 1.394(3)
C36 H36 0.9300
C37 C38 1.494(3)
C38 H38A 0.9700
C38 H38B 0.9700
C39 C40 1.516(3)
C40 C41 1.371(3)
C40 C45 1.399(3)
C41 C42 1.393(3)
C41 H41 0.9300
C42 C43 1.375(3)
C42 H42 0.9300
C43 C44 1.372(3)
C44 C45 1.363(3)
C44 H44 0.9300
C45 H45 0.9300
C46 H46A 0.9600
C46 H46B 0.9600
C46 H46C 0.9600

loop_
_geom_torsion_atom_site_label_1
_geom_torsion_atom_site_label_2
_geom_torsion_atom_site_label_3
_geom_torsion_atom_site_label_4
_geom_torsion
C16 O1 C1 C2 147.90(17)
C16 O1 C1 C6 -36.6(2)
C6 C1 C2 C3 1.7(3)
O1 C1 C2 C3 176.97(18)
C1 C2 C3 C4 -1.9(4)
C2 C3 C4 C5 0.8(4)
C3 C4 C5 C6 0.5(4)
C4 C5 C6 C1 -0.7(3)
C4 C5 C6 C7 -178.7(2)
C2 C1 C6 C5 -0.4(3)
O1 C1 C6 C5 -175.75(16)
C2 C1 C6 C7 177.62(18)
O1 C1 C6 C7 2.3(3)
C5 C6 C7 C8 -167.57(18)
C1 C6 C7 C8 14.5(3)
C6 C7 C8 C9 179.97(16)
C6 C7 C8 C16 3.4(3)
C7 C8 C9 C10 -3.9(3)
C16 C8 C9 C10 172.64(17)
C7 C8 C9 C14 176.23(18)
C16 C8 C9 C14 -7.2(2)
C14 C9 C10 C11 -0.2(3)
C8 C9 C10 C11 179.92(18)
C9 C10 C11 C12 -1.1(3)
C10 C11 C12 C13 1.4(4)
C11 C12 C13 C14 -0.3(4)
C12 C13 C14 C9 -1.1(3)
C12 C13 C14 C15 178.4(2)
C10 C9 C14 C13 1.3(3)
C8 C9 C14 C13 -178.85(17)
C10 C9 C14 C15 -178.17(18)
C8 C9 C14 C15 1.7(3)
C16 O2 C15 C14 57.7(2)
C13 C14 C15 O2 154.72(18)
C9 C14 C15 O2 -25.8(3)
C15 O2 C16 O1 -179.87(15)
C15 O2 C16 C8 -62.99(19)
C15 O2 C16 C17 64.6(2)
C1 O1 C16 O2 168.63(14)
C1 O1 C16 C8 52.2(2)
C1 O1 C16 C17 -74.33(18)
C7 C8 C16 O2 -146.47(16)
C9 C8 C16 O2 36.6(2)
C7 C8 C16 O1 -36.0(2)
C9 C8 C16 O1 147.11(15)
C7 C8 C16 C17 87.6(2)
C9 C8 C16 C17 -89.29(19)
O2 C16 C17 C18 -124.58(19)
O1 C16 C17 C18 125.24(18)
C8 C16 C17 C18 0.8(3)
O2 C16 C17 C22 57.0(2)
O1 C16 C17 C22 -53.2(2)
C8 C16 C17 C22 -177.67(17)
C22 C17 C18 C19 -1.6(3)
C16 C17 C18 C19 179.99(17)
C17 C18 C19 C20 0.7(3)
C23 O3 C20 C19 -2.2(3)
C23 O3 C20 C21 177.2(2)
C18 C19 C20 O3 179.98(17)
C18 C19 C20 C21 0.6(3)
O3 C20 C21 C22 179.53(18)
C19 C20 C21 C22 -1.0(3)
C20 C21 C22 C17 0.2(3)
C18 C17 C22 C21 1.1(3)
C16 C17 C22 C21 179.67(18)
C39 O4 C24 C25 -151.29(17)
C39 O4 C24 C29 32.6(2)
O4 C24 C25 C26 -176.35(18)
C29 C24 C25 C26 -0.3(3)
C24 C25 C26 C27 0.6(3)
C25 C26 C27 C28 -0.6(3)
C26 C27 C28 C29 0.1(3)
C27 C28 C29 C24 0.3(3)
C27 C28 C29 C30 177.95(18)
O4 C24 C29 C28 175.83(17)
C25 C24 C29 C28 -0.2(3)
O4 C24 C29 C30 -2.0(3)
C25 C24 C29 C30 -178.00(17)
C28 C29 C30 C31 169.25(19)
C24 C29 C30 C31 -13.1(3)
C29 C30 C31 C32 -179.78(17)
C29 C30 C31 C39 -2.7(3)
C30 C31 C32 C37 -172.76(19)
C39 C31 C32 C37 10.1(2)
C30 C31 C32 C33 9.0(3)
C39 C31 C32 C33 -168.15(17)
C37 C32 C33 C34 0.2(3)
C31 C32 C33 C34 178.43(18)
C32 C33 C34 C35 0.7(3)
C33 C34 C35 C36 -0.5(4)
C34 C35 C36 C37 -0.7(3)
C33 C32 C37 C36 -1.3(3)
C31 C32 C37 C36 -179.60(17)
C33 C32 C37 C38 177.76(18)
C31 C32 C37 C38 -0.5(3)
C35 C36 C37 C32 1.6(3)
C35 C36 C37 C38 -177.5(2)
C39 O5 C38 C37 -53.6(2)
C32 C37 C38 O5 21.5(3)
C36 C37 C38 O5 -159.44(17)
C38 O5 C39 O4 -178.78(14)
C38 O5 C39 C31 63.0(2)
C38 O5 C39 C40 -63.75(19)
C24 O4 C39 O5 -163.05(14)
C24 O4 C39 C31 -46.2(2)
C24 O4 C39 C40 80.08(19)
C30 C31 C39 O5 142.16(17)
C32 C31 C39 O5 -40.4(2)
C30 C31 C39 O4 31.5(2)
C32 C31 C39 O4 -151.06(15)
C30 C31 C39 C40 -92.2(2)
C32 C31 C39 C40 85.2(2)
O5 C39 C40 C41 119.0(2)
O4 C39 C40 C41 -131.49(19)
C31 C39 C40 C41 -6.0(3)
O5 C39 C40 C45 -60.5(2)
O4 C39 C40 C45 49.0(2)
C31 C39 C40 C45 174.43(18)
C45 C40 C41 C42 0.9(3)
C39 C40 C41 C42 -178.65(18)
C40 C41 C42 C43 -0.6(3)
C46 O6 C43 C44 -173.3(2)
C46 O6 C43 C42 5.2(3)
C41 C42 C43 C44 -0.7(3)
C41 C42 C43 O6 -179.20(19)
O6 C43 C44 C45 -179.67(19)
C42 C43 C44 C45 1.7(3)
C43 C44 C45 C40 -1.4(3)
C41 C40 C45 C44 0.1(3)
C39 C40 C45 C44 179.67(19)
